data_4317998
loop_
_publ_author_name
'Dongwhan Lee'
'Stephen J. Lippard'

_publ_section_title
;
 Modeling Dioxygen-Activating Centers in Non-Heme Diiron Enzymes:
 Carboxylate Shifts in Diiron(II) Complexes Supported by Sterically
 Hindered Carboxylate Ligands
;
_journal_name_full 'Inorganic Chemistry'
_journal_page_first 2704
_journal_page_last 2719
_journal_paper_doi 10.1021/ic020186y
_journal_volume 41
_journal_year 2002
_chemical_formula_sum 'C72 H59 Cl Fe N2 O6 Tl'
_chemical_formula_weight 1343.88
_chemical_name_common '[FeTl(m-O2CArTol)3(1-MeIm)]'
_chemical_name_systematic
;
   ?
;
_space_group_IT_number 2
_symmetry_cell_setting triclinic
_symmetry_space_group_name_Hall '-P 1'
_symmetry_space_group_name_H-M 'P -1'
_atom_sites_solution_hydrogens geom
_atom_sites_solution_primary direct
_atom_sites_solution_secondary difmap
_audit_creation_method SHELXL-97
_cell_angle_alpha 88.3740(10)
_cell_angle_beta 87.7760(10)
_cell_angle_gamma 83.8960(10)
_cell_formula_units_Z 2
_cell_length_a 13.9499(3)
_cell_length_b 14.8627(3)
_cell_length_c 15.2549(2)
_cell_measurement_temperature 188(2)
_cell_volume 3141.61(10)
_computing_cell_refinement 'Bruker SMART'
_computing_data_collection 'Bruker SMART'
_computing_data_reduction 'Bruker SHELXTL'
_computing_molecular_graphics 'Bruker SHELXTL'
_computing_publication_material 'Bruker SHELXTL'
_computing_structure_refinement 'SHELXL-97 (Sheldrick, 1997)'
_computing_structure_solution 'SHELXS-97 (Sheldrick, 1990)'
_diffrn_ambient_temperature 188(2)
_diffrn_measured_fraction_theta_full 0.872
_diffrn_measured_fraction_theta_max 0.872
_diffrn_measurement_device_type 'CCD area detector'
_diffrn_measurement_method 'phi and omega scans'
_diffrn_radiation_monochromator graphite
_diffrn_radiation_source 'fine-focus sealed tube'
_diffrn_radiation_type MoK\a
_diffrn_radiation_wavelength 0.71073
_diffrn_reflns_av_R_equivalents 0.0630
_diffrn_reflns_av_sigmaI/netI 0.0611
_diffrn_reflns_limit_h_max 18
_diffrn_reflns_limit_h_min -18
_diffrn_reflns_limit_k_max 19
_diffrn_reflns_limit_k_min -18
_diffrn_reflns_limit_l_max 20
_diffrn_reflns_limit_l_min -16
_diffrn_reflns_number 19374
_diffrn_reflns_theta_full 28.26
_diffrn_reflns_theta_max 28.26
_diffrn_reflns_theta_min 1.47
_exptl_absorpt_coefficient_mu 2.888
_exptl_crystal_colour colorless
_exptl_crystal_density_diffrn 1.421
_exptl_crystal_density_method 'not measured'
_exptl_crystal_description block
_exptl_crystal_F_000 1354
_exptl_crystal_size_max 0.2
_exptl_crystal_size_mid 0.15
_exptl_crystal_size_min 0.15
_refine_diff_density_max 1.423
_refine_diff_density_min -1.941
_refine_diff_density_rms 0.132
_refine_ls_extinction_method none
_refine_ls_goodness_of_fit_ref 1.055
_refine_ls_hydrogen_treatment mixed
_refine_ls_matrix_type full
_refine_ls_number_parameters 743
_refine_ls_number_reflns 13555
_refine_ls_number_restraints 0
_refine_ls_restrained_S_all 1.055
_refine_ls_R_factor_all 0.0539
_refine_ls_R_factor_gt 0.0457
_refine_ls_shift/su_max 0.066
_refine_ls_shift/su_mean 0.003
_refine_ls_structure_factor_coef Fsqd
_refine_ls_weighting_details 'calc w=1/[\s^2^(Fo^2^)+(0.1000P)^2^+0.0000P] where P=(Fo^2^+2Fc^2^)/3'
_refine_ls_weighting_scheme calc
_refine_ls_wR_factor_gt 0.1319
_refine_ls_wR_factor_ref 0.1411
_reflns_number_gt 12071
_reflns_number_total 13555
_reflns_threshold_expression >2sigma(I)
_cod_data_source_file ic020186y_10.cif
_cod_data_source_block FeTl_1-MeIm
_cod_depositor_comments
;
The following automatic conversions were performed:

'_symmetry_cell_setting' value 'Triclinic' changed to 'triclinic'
according to the built-in table from CIF Core dictionary named
'cif_core.dic' version 2.4.1 from 2010-06-29.

Automatic conversion script
Id: cif_fix_values 1646 2011-03-28 12:23:43Z adriana 
;
_cod_database_code 4317998

loop_
_symmetry_equiv_pos_as_xyz
'x, y, z'
'-x, -y, -z'

loop_
_atom_site_label
_atom_site_type_symbol
_atom_site_fract_x
_atom_site_fract_y
_atom_site_fract_z
_atom_site_U_iso_or_equiv
_atom_site_adp_type
_atom_site_occupancy
_atom_site_symmetry_multiplicity
_atom_site_calc_flag
_atom_site_refinement_flags
_atom_site_disorder_assembly
_atom_site_disorder_group
Tl1 Tl 1.251871(11) 0.236616(11) 1.355406(11) 0.03095(8) Uani 1 1 d . . .
Fe1 Fe 1.31453(4) 0.36095(4) 1.15914(4) 0.02452(13) Uani 1 1 d . . .
O1 O 1.4611(3) 0.1973(2) 1.1237(2) 0.0394(8) Uani 1 1 d . . .
O2 O 1.3159(3) 0.2260(2) 1.1900(2) 0.0348(7) Uani 1 1 d . . .
O3 O 1.1740(2) 0.3849(2) 1.1218(2) 0.0336(7) Uani 1 1 d . . .
O4 O 1.1733(2) 0.3768(2) 1.2660(2) 0.0330(7) Uani 1 1 d . . .
O5 O 1.3980(2) 0.4262(2) 1.2325(2) 0.0300(6) Uani 1 1 d . . .
O6 O 1.3890(2) 0.3437(2) 1.3572(2) 0.0322(7) Uani 1 1 d . . .
N1 N 1.3719(3) 0.3973(3) 1.0369(3) 0.0308(8) Uani 1 1 d . . .
N2 N 1.4661(3) 0.4008(3) 0.9183(3) 0.0382(9) Uani 1 1 d . . .
C1N C 1.4455(3) 0.3552(3) 0.9926(3) 0.0368(11) Uani 1 1 d . . .
H1NA H 1.4797 0.2995 1.0110 0.044 Uiso 1 1 calc R . .
C1 C 1.7595(5) 0.0669(5) 1.2789(6) 0.0689(19) Uani 1 1 d . . .
H1A H 1.7958 0.0409 1.3289 0.103 Uiso 1 1 calc R . .
H1B H 1.8037 0.0719 1.2278 0.103 Uiso 1 1 calc R . .
H1C H 1.7102 0.0276 1.2652 0.103 Uiso 1 1 calc R . .
C1B C 1.1994(6) 0.7576(5) 0.9837(5) 0.075(2) Uani 1 1 d . . .
H1BA H 1.1661 0.7783 0.9302 0.112 Uiso 1 1 calc R . .
H1BB H 1.2637 0.7280 0.9679 0.112 Uiso 1 1 calc R . .
H1BC H 1.2057 0.8096 1.0203 0.112 Uiso 1 1 calc R . .
C1A C 1.3003(7) 0.2840(6) 0.7582(5) 0.086(3) Uani 1 1 d . . .
H1AA H 1.2508 0.3341 0.7711 0.129 Uiso 1 1 calc R . .
H1AB H 1.2806 0.2498 0.7092 0.129 Uiso 1 1 calc R . .
H1AC H 1.3616 0.3081 0.7424 0.129 Uiso 1 1 calc R . .
Cl1 Cl 1.1494(3) 0.3613(3) 1.5485(3) 0.1510(14) Uani 1 1 d . . .
C1S C 1.0676(6) 0.4374(5) 1.5232(5) 0.069(2) Uani 1 1 d . . .
C2 C 1.7110(4) 0.1608(4) 1.3018(4) 0.0458(13) Uani 1 1 d . . .
C2N C 1.5411(5) 0.3726(5) 0.8516(4) 0.0618(19) Uani 1 1 d . . .
H2NA H 1.5768 0.3155 0.8706 0.093 Uiso 1 1 calc R . .
H2NB H 1.5855 0.4193 0.8439 0.093 Uiso 1 1 calc R . .
H2NC H 1.5111 0.3642 0.7958 0.093 Uiso 1 1 calc R . .
C2B C 1.1424(5) 0.6916(4) 1.0335(4) 0.0464(13) Uani 1 1 d . . .
C2A C 1.3126(6) 0.2230(5) 0.8374(4) 0.0597(17) Uani 1 1 d . . .
C2S C 1.0239(7) 0.4273(6) 1.4464(5) 0.076(3) Uani 1 1 d . . .
H2SA H 1.0427 0.3771 1.4101 0.092 Uiso 1 1 calc R . .
C3 C 1.7222(4) 0.1980(4) 1.3835(4) 0.0430(12) Uani 1 1 d . . .
H3A H 1.7601 0.1640 1.4258 0.052 Uiso 1 1 calc R . .
C3N C 1.4028(4) 0.4767(4) 0.9138(4) 0.0449(13) Uani 1 1 d . . .
H3NA H 1.3999 0.5224 0.8689 0.054 Uiso 1 1 calc R . .
C3B C 1.0562(4) 0.6676(4) 1.0000(3) 0.0437(12) Uani 1 1 d . . .
H3BA H 1.0335 0.6952 0.9467 0.052 Uiso 1 1 calc R . .
C3A C 1.3788(5) 0.1453(5) 0.8353(4) 0.0636(19) Uani 1 1 d . . .
H3AA H 1.4163 0.1319 0.7831 0.076 Uiso 1 1 calc R . .
C3S C 0.9518(7) 0.4923(6) 1.4234(5) 0.076(2) Uani 1 1 d . . .
H3SA H 0.9169 0.4878 1.3717 0.091 Uiso 1 1 calc R . .
C4B C 1.0039(4) 0.6046(3) 1.0433(3) 0.0360(10) Uani 1 1 d . . .
H4BA H 0.9458 0.5898 1.0195 0.043 Uiso 1 1 calc R . .
C4 C 1.6797(3) 0.2829(4) 1.4038(3) 0.0377(11) Uani 1 1 d . . .
H4A H 1.6886 0.3063 1.4599 0.045 Uiso 1 1 calc R . .
C4N C 1.3442(4) 0.4737(4) 0.9869(4) 0.0439(12) Uani 1 1 d . . .
H4NA H 1.2920 0.5177 1.0014 0.053 Uiso 1 1 calc R . .
C4A C 1.3908(5) 0.0874(4) 0.9083(4) 0.0546(16) Uani 1 1 d . . .
H4AA H 1.4358 0.0348 0.9049 0.065 Uiso 1 1 calc R . .
C5B C 1.0352(3) 0.5626(3) 1.1214(3) 0.0311(9) Uani 1 1 d . . .
C5A C 1.3377(4) 0.1053(3) 0.9860(3) 0.0394(11) Uani 1 1 d . . .
C5 C 1.6232(3) 0.3356(3) 1.3430(3) 0.0308(9) Uani 1 1 d . . .
C6 C 1.6101(3) 0.2975(3) 1.2625(3) 0.0345(10) Uani 1 1 d . . .
H6A H 1.5703 0.3306 1.2210 0.041 Uiso 1 1 calc R . .
C6A C 1.2710(4) 0.1818(4) 0.9877(4) 0.0449(12) Uani 1 1 d . . .
H6AA H 1.2330 0.1950 1.0397 0.054 Uiso 1 1 calc R . .
C6B C 1.1184(3) 0.5880(3) 1.1571(3) 0.0348(10) Uani 1 1 d . . .
H6BA H 1.1396 0.5621 1.2116 0.042 Uiso 1 1 calc R . .
C7 C 1.6543(3) 0.2120(4) 1.2416(4) 0.0393(11) Uani 1 1 d . . .
H7A H 1.6456 0.1883 1.1856 0.047 Uiso 1 1 calc R . .
C7B C 1.1707(4) 0.6515(4) 1.1130(4) 0.0451(13) Uani 1 1 d . . .
H7BA H 1.2274 0.6678 1.1381 0.054 Uiso 1 1 calc R . .
C7A C 1.2591(5) 0.2390(4) 0.9145(4) 0.0545(16) Uani 1 1 d . . .
H7AA H 1.2129 0.2907 0.9176 0.065 Uiso 1 1 calc R . .
C8B C 0.9785(3) 0.4929(3) 1.1651(3) 0.0301(9) Uani 1 1 d . . .
C8A C 1.3490(4) 0.0433(3) 1.0640(4) 0.0396(11) Uani 1 1 d . . .
C8 C 1.5836(3) 0.4292(3) 1.3652(3) 0.0284(9) Uani 1 1 d . . .
C9B C 0.8781(4) 0.5094(4) 1.1705(4) 0.0434(12) Uani 1 1 d . . .
H9BA H 0.8478 0.5648 1.1472 0.052 Uiso 1 1 calc R . .
C9 C 1.6459(4) 0.4850(4) 1.4024(3) 0.0369(11) Uani 1 1 d . . .
H9A H 1.7115 0.4626 1.4095 0.044 Uiso 1 1 calc R . .
C9A C 1.3378(6) -0.0478(4) 1.0557(5) 0.066(2) Uani 1 1 d . . .
H9AA H 1.3253 -0.0692 0.9996 0.079 Uiso 1 1 calc R . .
C10 C 1.6145(4) 0.5705(4) 1.4286(3) 0.0391(11) Uani 1 1 d . . .
H10A H 1.6578 0.6064 1.4545 0.047 Uiso 1 1 calc R . .
C10B C 0.8217(4) 0.4473(4) 1.2088(4) 0.0450(13) Uani 1 1 d . . .
H10B H 0.7536 0.4609 1.2130 0.054 Uiso 1 1 calc R . .
C10A C 1.3442(6) -0.1080(4) 1.1257(5) 0.070(2) Uani 1 1 d . . .
H10C H 1.3363 -0.1700 1.1179 0.084 Uiso 1 1 calc R . .
C11B C 0.8634(3) 0.3658(4) 1.2408(3) 0.0367(10) Uani 1 1 d . . .
H11A H 0.8239 0.3229 1.2660 0.044 Uiso 1 1 calc R . .
C11 C 1.5192(4) 0.6047(3) 1.4174(3) 0.0362(10) Uani 1 1 d . . .
H11B H 1.4973 0.6635 1.4375 0.043 Uiso 1 1 calc R . .
C11A C 1.3626(5) -0.0770(4) 1.2089(4) 0.0517(15) Uani 1 1 d . . .
H11C H 1.3678 -0.1182 1.2577 0.062 Uiso 1 1 calc R . .
C12 C 1.4545(3) 0.5544(3) 1.3771(3) 0.0302(9) Uani 1 1 d . . .
C12A C 1.3733(3) 0.0145(3) 1.2201(3) 0.0321(9) Uani 1 1 d . . .
C12B C 0.9649(3) 0.3452(3) 1.2366(3) 0.0287(9) Uani 1 1 d . . .
C13A C 1.3677(3) 0.0740(3) 1.1486(3) 0.0287(9) Uani 1 1 d . . .
C13B C 1.0216(3) 0.4095(3) 1.1991(3) 0.0250(8) Uani 1 1 d . . .
C13 C 1.4877(3) 0.4649(3) 1.3523(3) 0.0275(9) Uani 1 1 d . . .
C14A C 1.3839(3) 0.1727(3) 1.1543(3) 0.0272(9) Uani 1 1 d . . .
C14 C 1.4188(3) 0.4063(3) 1.3120(3) 0.0253(8) Uani 1 1 d . . .
C14B C 1.1298(3) 0.3887(3) 1.1965(3) 0.0278(9) Uani 1 1 d . . .
C15 C 1.3542(3) 0.5966(3) 1.3667(3) 0.0292(9) Uani 1 1 d . . .
C15B C 1.0041(3) 0.2537(3) 1.2683(3) 0.0343(10) Uani 1 1 d . . .
C15A C 1.3904(3) 0.0435(3) 1.3105(3) 0.0314(9) Uani 1 1 d . . .
C16B C 0.9719(4) 0.2193(4) 1.3491(4) 0.0457(13) Uani 1 1 d . . .
H16A H 0.9300 0.2572 1.3861 0.055 Uiso 1 1 calc R . .
C16 C 1.3385(4) 0.6886(3) 1.3415(3) 0.0390(11) Uani 1 1 d . . .
H16B H 1.3923 0.7215 1.3284 0.047 Uiso 1 1 calc R . .
C16A C 1.3391(4) 0.0090(3) 1.3831(4) 0.0394(11) Uani 1 1 d . . .
H16C H 1.2942 -0.0333 1.3736 0.047 Uiso 1 1 calc R . .
C17A C 1.3521(4) 0.0346(4) 1.4669(4) 0.0425(12) Uani 1 1 d . . .
H17A H 1.3171 0.0092 1.5144 0.051 Uiso 1 1 calc R . .
C17 C 1.2462(4) 0.7322(3) 1.3353(4) 0.0466(13) Uani 1 1 d . . .
H17B H 1.2378 0.7943 1.3177 0.056 Uiso 1 1 calc R . .
C17B C 0.9994(4) 0.1318(4) 1.3761(5) 0.0609(19) Uani 1 1 d . . .
H17C H 0.9756 0.1102 1.4310 0.073 Uiso 1 1 calc R . .
C18A C 1.4163(4) 0.0979(4) 1.4835(4) 0.0401(11) Uani 1 1 d . . .
C18B C 1.0616(4) 0.0743(4) 1.3244(6) 0.068(2) Uani 1 1 d . . .
C18 C 1.1658(4) 0.6868(3) 1.3544(4) 0.0404(11) Uani 1 1 d . . .
C19 C 1.1819(4) 0.5956(3) 1.3803(3) 0.0369(10) Uani 1 1 d . . .
H19A H 1.1280 0.5631 1.3943 0.044 Uiso 1 1 calc R . .
C19A C 1.4681(3) 0.1310(3) 1.4125(3) 0.0371(10) Uani 1 1 d . . .
H19B H 1.5133 0.1729 1.4222 0.045 Uiso 1 1 calc R . .
C19B C 1.0958(4) 0.1080(4) 1.2450(6) 0.063(2) Uani 1 1 d . . .
H19C H 1.1388 0.0701 1.2088 0.075 Uiso 1 1 calc R . .
C20A C 1.4557(3) 0.1044(3) 1.3275(3) 0.0322(9) Uani 1 1 d . . .
H20A H 1.4924 0.1283 1.2803 0.039 Uiso 1 1 calc R . .
C20 C 1.2732(3) 0.5515(3) 1.3860(3) 0.0323(9) Uani 1 1 d . . .
H20B H 1.2812 0.4893 1.4034 0.039 Uiso 1 1 calc R . .
C20B C 1.0679(4) 0.1969(4) 1.2175(4) 0.0443(13) Uani 1 1 d . . .
H20C H 1.0929 0.2190 1.1632 0.053 Uiso 1 1 calc R . .
C21 C 1.0644(5) 0.7325(4) 1.3466(6) 0.067(2) Uani 1 1 d . . .
H21A H 1.0668 0.7959 1.3280 0.100 Uiso 1 1 calc R . .
H21B H 1.0299 0.7298 1.4037 0.100 Uiso 1 1 calc R . .
H21C H 1.0307 0.7015 1.3032 0.100 Uiso 1 1 calc R . .
C21A C 1.4287(5) 0.1260(5) 1.5768(4) 0.0592(17) Uani 1 1 d . . .
H21D H 1.4761 0.1701 1.5769 0.089 Uiso 1 1 calc R . .
H21E H 1.4511 0.0728 1.6126 0.089 Uiso 1 1 calc R . .
H21F H 1.3667 0.1535 1.6012 0.089 Uiso 1 1 calc R . .
C21B C 1.0875(6) -0.0244(5) 1.3513(9) 0.112(4) Uani 1 1 d . . .
H21G H 1.0577 -0.0364 1.4091 0.168 Uiso 1 1 calc R . .
H21H H 1.1578 -0.0370 1.3540 0.168 Uiso 1 1 calc R . .
H21I H 1.0638 -0.0635 1.3081 0.168 Uiso 1 1 calc R . .
C12S C 1.0000 1.0000 1.0000 0.17(2) Uiso 0.50 2 d SP . .
C11S C 0.970(3) 0.960(3) 1.022(3) 0.168(14) Uiso 0.50 1 d P . .
C10S C 0.972(3) 0.951(3) 1.091(3) 0.175(16) Uiso 0.50 1 d P . .
C13S C 0.957(2) 0.910(2) 1.129(2) 0.124(9) Uiso 0.50 1 d P . .

loop_
_atom_site_aniso_label
_atom_site_aniso_U_11
_atom_site_aniso_U_22
_atom_site_aniso_U_33
_atom_site_aniso_U_23
_atom_site_aniso_U_13
_atom_site_aniso_U_12
Tl1 0.03080(11) 0.03062(11) 0.03126(11) 0.00588(7) 0.00055(7) -0.00485(7)
Fe1 0.0228(3) 0.0287(3) 0.0226(3) 0.0017(2) -0.0011(2) -0.0057(2)
O1 0.0426(19) 0.0410(19) 0.0361(19) 0.0072(15) 0.0002(15) -0.0141(15)
O2 0.0458(19) 0.0308(17) 0.0256(16) -0.0011(13) 0.0018(13) 0.0047(14)
O3 0.0219(15) 0.0388(18) 0.0390(19) -0.0031(14) 0.0014(13) 0.0009(13)
O4 0.0280(15) 0.0311(16) 0.0406(19) 0.0020(14) -0.0125(13) -0.0033(12)
O5 0.0310(16) 0.0342(16) 0.0261(16) -0.0020(12) -0.0023(12) -0.0099(13)
O6 0.0328(16) 0.0299(16) 0.0355(18) 0.0040(13) -0.0025(13) -0.0108(13)
N1 0.0317(19) 0.033(2) 0.0275(19) 0.0050(15) 0.0006(15) -0.0061(15)
N2 0.042(2) 0.038(2) 0.033(2) 0.0062(17) 0.0118(17) -0.0016(18)
C1N 0.035(2) 0.035(2) 0.038(3) 0.011(2) 0.010(2) 0.0001(19)
C1 0.067(4) 0.047(4) 0.090(6) -0.006(4) 0.002(4) 0.005(3)
C1B 0.100(6) 0.072(5) 0.061(4) 0.004(4) 0.005(4) -0.053(4)
C1A 0.128(8) 0.081(5) 0.041(4) 0.014(4) 0.007(4) 0.018(5)
Cl1 0.100(2) 0.207(4) 0.147(3) -0.014(3) 0.009(2) -0.023(2)
C1S 0.076(5) 0.071(5) 0.063(4) -0.012(4) 0.030(4) -0.026(4)
C2 0.029(2) 0.041(3) 0.067(4) -0.004(3) 0.008(2) -0.005(2)
C2N 0.066(4) 0.060(4) 0.052(4) 0.015(3) 0.035(3) 0.008(3)
C2B 0.063(4) 0.040(3) 0.039(3) -0.003(2) 0.006(2) -0.018(3)
C2A 0.086(5) 0.054(4) 0.037(3) 0.005(3) -0.005(3) 0.003(3)
C2S 0.106(6) 0.074(5) 0.057(4) -0.032(4) 0.035(4) -0.052(5)
C3 0.027(2) 0.048(3) 0.054(3) 0.010(2) -0.001(2) -0.005(2)
C3N 0.054(3) 0.045(3) 0.032(3) 0.014(2) 0.004(2) 0.002(2)
C3B 0.063(3) 0.041(3) 0.031(3) 0.005(2) -0.009(2) -0.019(2)
C3A 0.075(4) 0.078(5) 0.033(3) -0.008(3) 0.002(3) 0.016(4)
C3S 0.100(6) 0.077(5) 0.057(4) -0.019(4) 0.022(4) -0.048(5)
C4B 0.041(3) 0.038(3) 0.030(2) 0.0036(19) -0.0063(19) -0.007(2)
C4 0.026(2) 0.050(3) 0.037(3) 0.007(2) 0.0001(18) -0.009(2)
C4N 0.048(3) 0.040(3) 0.038(3) 0.012(2) 0.010(2) 0.009(2)
C4A 0.061(4) 0.058(4) 0.040(3) -0.009(3) -0.006(3) 0.018(3)
C5B 0.033(2) 0.029(2) 0.031(2) 0.0027(18) -0.0016(18) -0.0008(17)
C5A 0.055(3) 0.028(2) 0.036(3) -0.0101(19) -0.009(2) -0.001(2)
C5 0.0200(19) 0.040(2) 0.033(2) 0.0011(19) 0.0039(16) -0.0082(17)
C6 0.026(2) 0.042(3) 0.036(3) 0.000(2) 0.0020(18) -0.0077(19)
C6A 0.052(3) 0.045(3) 0.036(3) -0.003(2) -0.007(2) 0.007(2)
C6B 0.036(2) 0.037(2) 0.031(2) 0.0018(19) -0.0048(19) -0.0051(19)
C7 0.028(2) 0.042(3) 0.049(3) -0.010(2) 0.008(2) -0.0105(19)
C7B 0.043(3) 0.042(3) 0.053(3) -0.007(2) -0.009(2) -0.015(2)
C7A 0.080(4) 0.044(3) 0.035(3) 0.001(2) -0.005(3) 0.015(3)
C8B 0.027(2) 0.036(2) 0.027(2) 0.0031(17) 0.0022(16) -0.0014(17)
C8A 0.051(3) 0.028(2) 0.041(3) -0.003(2) -0.014(2) -0.004(2)
C8 0.024(2) 0.037(2) 0.024(2) 0.0018(17) 0.0011(16) -0.0076(17)
C9B 0.029(2) 0.050(3) 0.047(3) 0.014(2) 0.000(2) 0.009(2)
C9 0.034(2) 0.051(3) 0.028(2) 0.002(2) -0.0037(18) -0.018(2)
C9A 0.114(6) 0.032(3) 0.055(4) -0.010(3) -0.030(4) -0.009(3)
C10 0.045(3) 0.044(3) 0.032(2) -0.002(2) -0.003(2) -0.022(2)
C10B 0.024(2) 0.054(3) 0.056(3) 0.012(3) 0.003(2) 0.000(2)
C10A 0.121(6) 0.022(3) 0.070(5) -0.001(3) -0.037(4) -0.011(3)
C11B 0.025(2) 0.046(3) 0.038(3) 0.010(2) 0.0015(18) -0.0052(19)
C11 0.047(3) 0.034(2) 0.031(2) -0.0019(19) 0.000(2) -0.019(2)
C11A 0.072(4) 0.027(3) 0.058(4) 0.011(2) -0.020(3) -0.014(2)
C12 0.034(2) 0.034(2) 0.024(2) 0.0009(17) 0.0015(17) -0.0133(18)
C12A 0.029(2) 0.025(2) 0.043(3) 0.0006(18) -0.0058(18) -0.0013(17)
C12B 0.024(2) 0.033(2) 0.029(2) 0.0010(17) -0.0026(16) -0.0027(17)
C13A 0.026(2) 0.025(2) 0.035(2) -0.0002(17) -0.0024(17) -0.0009(16)
C13B 0.0217(19) 0.029(2) 0.024(2) 0.0002(16) -0.0030(15) -0.0014(15)
C13 0.029(2) 0.033(2) 0.022(2) 0.0025(17) 0.0021(16) -0.0118(17)
C14A 0.033(2) 0.027(2) 0.020(2) 0.0012(16) -0.0030(16) -0.0018(17)
C14 0.0211(19) 0.027(2) 0.028(2) -0.0016(16) -0.0020(15) -0.0049(15)
C14B 0.0223(19) 0.027(2) 0.034(2) 0.0005(17) -0.0012(16) -0.0019(16)
C15 0.043(2) 0.024(2) 0.021(2) -0.0004(16) 0.0026(17) -0.0038(17)
C15B 0.024(2) 0.034(2) 0.046(3) 0.006(2) -0.0101(19) -0.0096(17)
C15A 0.028(2) 0.028(2) 0.038(3) 0.0076(18) -0.0029(18) -0.0014(17)
C16B 0.034(3) 0.045(3) 0.059(4) 0.013(3) -0.005(2) -0.009(2)
C16 0.046(3) 0.030(2) 0.040(3) 0.000(2) 0.007(2) -0.005(2)
C16A 0.042(3) 0.035(3) 0.042(3) 0.010(2) -0.004(2) -0.011(2)
C17A 0.049(3) 0.040(3) 0.037(3) 0.015(2) 0.008(2) -0.003(2)
C17 0.056(3) 0.023(2) 0.061(4) 0.000(2) 0.009(3) -0.007(2)
C17B 0.045(3) 0.053(4) 0.087(5) 0.036(3) -0.013(3) -0.020(3)
C18A 0.043(3) 0.037(3) 0.038(3) 0.005(2) -0.005(2) 0.005(2)
C18B 0.038(3) 0.034(3) 0.132(7) 0.023(4) -0.022(4) -0.011(2)
C18 0.039(3) 0.033(2) 0.047(3) 0.000(2) 0.007(2) 0.002(2)
C19 0.034(2) 0.037(3) 0.040(3) 0.000(2) 0.006(2) -0.0080(19)
C19A 0.032(2) 0.038(3) 0.042(3) 0.007(2) -0.010(2) -0.0068(19)
C19B 0.031(3) 0.035(3) 0.124(7) -0.018(3) -0.015(3) -0.004(2)
C20A 0.030(2) 0.030(2) 0.036(2) 0.0087(18) -0.0020(18) -0.0052(17)
C20 0.041(2) 0.026(2) 0.030(2) 0.0005(17) 0.0013(18) -0.0061(18)
C20B 0.029(2) 0.039(3) 0.066(4) -0.008(2) -0.009(2) -0.006(2)
C21 0.050(4) 0.042(3) 0.104(6) 0.009(3) 0.017(4) 0.005(3)
C21A 0.081(4) 0.054(4) 0.040(3) -0.006(3) -0.014(3) 0.012(3)
C21B 0.052(4) 0.041(4) 0.242(14) 0.042(6) -0.013(6) -0.008(3)

loop_
_atom_type_symbol
_atom_type_description
_atom_type_scat_dispersion_real
_atom_type_scat_dispersion_imag
_atom_type_scat_source
C C 0.0033 0.0016 'International Tables Vol C Tables 4.2.6.8 and 6.1.1.4'
H H 0.0000 0.0000 'International Tables Vol C Tables 4.2.6.8 and 6.1.1.4'
N N 0.0061 0.0033 'International Tables Vol C Tables 4.2.6.8 and 6.1.1.4'
O O 0.0106 0.0060 'International Tables Vol C Tables 4.2.6.8 and 6.1.1.4'
Fe Fe 0.3463 0.8444 'International Tables Vol C Tables 4.2.6.8 and 6.1.1.4'
Tl Tl -2.8358 9.6688 'International Tables Vol C Tables 4.2.6.8 and 6.1.1.4'
Cl Cl 0.1484 0.1585 'International Tables Vol C Tables 4.2.6.8 and 6.1.1.4'

loop_
_geom_angle_atom_site_label_1
_geom_angle_atom_site_label_2
_geom_angle_atom_site_label_3
_geom_angle
_geom_angle_site_symmetry_1
_geom_angle_site_symmetry_3
_geom_angle_publ_flag
O6 Tl1 O4 79.42(10) . . ?
O6 Tl1 O2 79.97(11) . . ?
O4 Tl1 O2 70.95(10) . . ?
O5 Fe1 O2 114.26(14) . . ?
O5 Fe1 O3 134.22(13) . . ?
O2 Fe1 O3 98.22(14) . . ?
O5 Fe1 N1 97.85(15) . . ?
O2 Fe1 N1 117.86(14) . . ?
O3 Fe1 N1 94.03(14) . . ?
C14A O2 Fe1 116.8(3) . . ?
C14A O2 Tl1 130.4(3) . . ?
Fe1 O2 Tl1 99.42(12) . . ?
C14B O3 Fe1 100.7(3) . . ?
C14B O4 Tl1 135.8(3) . . ?
C14 O5 Fe1 126.0(3) . . ?
C14 O6 Tl1 138.6(3) . . ?
C1N N1 C4N 105.0(4) . . ?
C1N N1 Fe1 127.7(3) . . ?
C4N N1 Fe1 127.2(3) . . ?
C1N N2 C3N 107.9(4) . . ?
C1N N2 C2N 126.4(5) . . ?
C3N N2 C2N 125.7(5) . . ?
N1 C1N N2 111.4(4) . . ?
C7 C2 C3 117.9(5) . . ?
C7 C2 C1 120.8(6) . . ?
C3 C2 C1 121.3(6) . . ?
C7B C2B C3B 117.0(5) . . ?
C7B C2B C1B 122.9(6) . . ?
C3B C2B C1B 120.1(6) . . ?
C7A C2A C3A 117.1(6) . . ?
C7A C2A C1A 122.4(6) . . ?
C3A C2A C1A 120.5(6) . . ?
C4 C3 C2 121.4(5) . . ?
C4N C3N N2 105.7(4) . . ?
C4B C3B C2B 121.2(5) . . ?
C4A C3A C2A 121.3(6) . . ?
C3B C4B C5B 121.0(5) . . ?
C3 C4 C5 121.1(5) . . ?
C3N C4N N1 110.0(5) . . ?
C5A C4A C3A 120.9(5) . . ?
C4B C5B C6B 118.5(4) . . ?
C4B C5B C8B 119.6(4) . . ?
C6B C5B C8B 121.9(4) . . ?
C6A C5A C4A 117.9(5) . . ?
C6A C5A C8A 120.8(5) . . ?
C4A C5A C8A 121.4(5) . . ?
C6 C5 C4 117.4(5) . . ?
C6 C5 C8 123.0(4) . . ?
C4 C5 C8 119.5(4) . . ?
C7 C6 C5 121.3(5) . . ?
C7A C6A C5A 120.9(5) . . ?
C5B C6B C7B 120.1(5) . . ?
C2 C7 C6 120.8(5) . . ?
C2B C7B C6B 122.1(5) . . ?
C2A C7A C6A 121.9(6) . . ?
C9B C8B C13B 118.1(4) . . ?
C9B C8B C5B 118.8(4) . . ?
C13B C8B C5B 123.0(4) . . ?
C9A C8A C13A 118.0(5) . . ?
C9A C8A C5A 119.4(5) . . ?
C13A C8A C5A 122.6(4) . . ?
C13 C8 C9 118.2(4) . . ?
C13 C8 C5 123.9(4) . . ?
C9 C8 C5 117.9(4) . . ?
C10B C9B C8B 121.6(5) . . ?
C10 C9 C8 121.9(5) . . ?
C10A C9A C8A 122.3(6) . . ?
C9 C10 C11 119.7(5) . . ?
C11B C10B C9B 120.3(5) . . ?
C9A C10A C11A 119.2(5) . . ?
C10B C11B C12B 120.5(5) . . ?
C10 C11 C12 121.5(5) . . ?
C12A C11A C10A 120.1(5) . . ?
C11 C12 C13 118.1(4) . . ?
C11 C12 C15 118.0(4) . . ?
C13 C12 C15 123.9(4) . . ?
C13A C12A C11A 119.9(5) . . ?
C13A C12A C15A 122.7(4) . . ?
C11A C12A C15A 117.4(5) . . ?
C13B C12B C11B 118.7(4) . . ?
C13B C12B C15B 124.1(4) . . ?
C11B C12B C15B 117.2(4) . . ?
C12A C13A C8A 120.5(4) . . ?
C12A C13A C14A 123.0(4) . . ?
C8A C13A C14A 116.4(4) . . ?
C12B C13B C8B 120.7(4) . . ?
C12B C13B C14B 118.8(4) . . ?
C8B C13B C14B 120.4(4) . . ?
C8 C13 C12 120.6(4) . . ?
C8 C13 C14 119.4(4) . . ?
C12 C13 C14 120.0(4) . . ?
O1 C14A O2 124.2(4) . . ?
O1 C14A C13A 118.5(4) . . ?
O2 C14A C13A 117.3(4) . . ?
O6 C14 O5 125.8(4) . . ?
O6 C14 C13 118.6(4) . . ?
O5 C14 C13 115.6(4) . . ?
O4 C14B O3 121.9(4) . . ?
O4 C14B C13B 119.9(4) . . ?
O3 C14B C13B 118.2(4) . . ?
C20 C15 C16 117.4(4) . . ?
C20 C15 C12 123.4(4) . . ?
C16 C15 C12 119.1(4) . . ?
C20B C15B C16B 117.4(5) . . ?
C20B C15B C12B 122.2(5) . . ?
C16B C15B C12B 120.2(5) . . ?
C20A C15A C16A 117.1(5) . . ?
C20A C15A C12A 122.8(4) . . ?
C16A C15A C12A 120.1(4) . . ?
C17B C16B C15B 121.5(6) . . ?
C17 C16 C15 121.3(5) . . ?
C17A C16A C15A 121.8(5) . . ?
C16A C17A C18A 120.8(5) . . ?
C16 C17 C18 121.2(5) . . ?
C16B C17B C18B 121.1(7) . . ?
C19A C18A C17A 117.6(5) . . ?
C19A C18A C21A 122.5(6) . . ?
C17A C18A C21A 119.8(5) . . ?
C19B C18B C17B 118.1(5) . . ?
C19B C18B C21B 120.5(8) . . ?
C17B C18B C21B 121.4(8) . . ?
C17 C18 C19 117.3(5) . . ?
C17 C18 C21 122.1(5) . . ?
C19 C18 C21 120.6(5) . . ?
C20 C19 C18 122.1(5) . . ?
C18A C19A C20A 121.6(5) . . ?
C18B C19B C20B 120.9(6) . . ?
C15A C20A C19A 121.0(5) . . ?
C19 C20 C15 120.9(4) . . ?
C15B C20B C19B 121.0(6) . . ?

loop_
_geom_bond_atom_site_label_1
_geom_bond_atom_site_label_2
_geom_bond_distance
_geom_bond_site_symmetry_2
_geom_bond_publ_flag
Tl1 O6 2.617(3) . ?
Tl1 O4 2.621(3) . ?
Tl1 O2 2.648(3) . ?
Fe1 O5 1.988(3) . ?
Fe1 O2 2.046(3) . ?
Fe1 O3 2.054(3) . ?
Fe1 N1 2.080(4) . ?
O1 C14A 1.244(6) . ?
O2 C14A 1.283(5) . ?
O3 C14B 1.274(6) . ?
O4 C14B 1.242(6) . ?
O5 C14 1.276(5) . ?
O6 C14 1.240(5) . ?
N1 C1N 1.319(6) . ?
N1 C4N 1.378(6) . ?
N2 C1N 1.342(6) . ?
N2 C3N 1.359(7) . ?
N2 C2N 1.467(7) . ?
C1 C2 1.528(8) . ?
C1B C2B 1.500(8) . ?
C1A C2A 1.493(9) . ?
Cl1 C1S 1.569(9) . ?
C2 C7 1.392(8) . ?
C2 C3 1.399(8) . ?
C2B C7B 1.387(8) . ?
C2B C3B 1.408(8) . ?
C2A C7A 1.382(9) . ?
C2A C3A 1.400(9) . ?
C3 C4 1.374(8) . ?
C3N C4N 1.359(7) . ?
C3B C4B 1.386(7) . ?
C3A C4A 1.392(9) . ?
C4B C5B 1.393(6) . ?
C4 C5 1.408(7) . ?
C4A C5A 1.390(8) . ?
C5B C6B 1.394(7) . ?
C5B C8B 1.495(6) . ?
C5A C6A 1.390(7) . ?
C5A C8A 1.488(7) . ?
C5 C6 1.393(7) . ?
C5 C8 1.484(6) . ?
C6 C7 1.392(7) . ?
C6A C7A 1.389(8) . ?
C6B C7B 1.395(8) . ?
C8B C9B 1.396(6) . ?
C8B C13B 1.414(6) . ?
C8A C9A 1.390(8) . ?
C8A C13A 1.424(7) . ?
C8 C13 1.406(6) . ?
C8 C9 1.408(6) . ?
C9B C10B 1.379(8) . ?
C9 C10 1.364(7) . ?
C9A C10A 1.372(9) . ?
C10 C11 1.388(8) . ?
C10B C11B 1.372(7) . ?
C10A C11A 1.406(9) . ?
C11B C12B 1.417(6) . ?
C11 C12 1.400(6) . ?
C11A C12A 1.400(7) . ?
C12 C13 1.419(7) . ?
C12 C15 1.485(6) . ?
C12A C13A 1.383(7) . ?
C12A C15A 1.492(7) . ?
C12B C13B 1.400(6) . ?
C12B C15B 1.485(6) . ?
C13A C14A 1.513(6) . ?
C13B C14B 1.506(6) . ?
C13 C14 1.521(6) . ?
C15 C20 1.391(7) . ?
C15 C16 1.407(6) . ?
C15B C20B 1.389(7) . ?
C15B C16B 1.397(8) . ?
C15A C20A 1.386(7) . ?
C15A C16A 1.409(7) . ?
C16B C17B 1.372(8) . ?
C16 C17 1.383(8) . ?
C16A C17A 1.369(8) . ?
C17A C18A 1.400(8) . ?
C17 C18 1.387(7) . ?
C17B C18B 1.390(11) . ?
C18A C19A 1.386(7) . ?
C18A C21A 1.517(8) . ?
C18B C19B 1.384(12) . ?
C18B C21B 1.522(9) . ?
C18 C19 1.399(7) . ?
C18 C21 1.510(8) . ?
C19 C20 1.374(7) . ?
C19A C20A 1.389(7) . ?
C19B C20B 1.395(8) . ?
